data_8105457
loop_
_publ_author_name
'Lo, Kong Mun'
'Lee, See Mun'
'Tiekink, Edward R.T.'

_publ_section_title
;
 Crystal structure of trans-dichloridobis(4-chlorophenyl-\kC
 1)(1,10-phenanthroline-\k2 N,N&#x2032;)tin(IV) dimethylsulphoxide
 solvate, C26H22Cl4N2OSSn
;
_journal_issue 6
_journal_name_full 'Zeitschrift f\"ur Kristallographie - New Crystal Structures'
_journal_page_first 1327
_journal_page_last 1329
_journal_paper_doi 10.1515/ncrs-2020-0302
_journal_volume 235
_journal_year 2020
_chemical_formula_moiety 'C24 H16 Cl4 N2 Sn, C2 H6 O S'
_chemical_formula_sum 'C26 H22 Cl4 N2 O S Sn'
_chemical_formula_weight 671.00
_space_group_crystal_system triclinic
_space_group_IT_number 2
_space_group_name_Hall '-P 1'
_space_group_name_H-M_alt 'P -1'
_atom_sites_solution_hydrogens geom
_atom_sites_solution_primary direct
_atom_sites_solution_secondary difmap
_audit_creation_method SHELXL-2018/3
_cell_angle_alpha 90.322(2)
_cell_angle_beta 101.7830(10)
_cell_angle_gamma 95.7800(10)
_cell_formula_units_Z 2
_cell_length_a 8.29660(10)
_cell_length_b 11.4971(2)
_cell_length_c 14.3311(2)
_cell_measurement_reflns_used 19043
_cell_measurement_temperature 100(2)
_cell_measurement_theta_max 76.1710
_cell_measurement_theta_min 3.8430
_cell_volume 1330.91(3)
_computing_cell_refinement 'CrysAlisPro [1]'
_computing_data_collection 'CrysAlisPro [1]'
_computing_data_reduction 'CrysAlisPro [1]'
_computing_molecular_graphics 'ORTEP-3 for Windows [4]'
_computing_publication_material 'SHELXL-2018/3 [3]'
_computing_structure_refinement 'SHELXL-2018/3 [3]'
_computing_structure_solution 'SHELXT 2014/5 [2]'
_diffrn_ambient_environment N~2~
_diffrn_ambient_temperature 100(2)
_diffrn_detector 'CCD plate'
_diffrn_detector_area_resol_mean 5.2558
_diffrn_detector_type AtlasS2
_diffrn_measured_fraction_theta_full 1.000
_diffrn_measured_fraction_theta_max 1.000
_diffrn_measurement_device 'four-circle diffractometer'
_diffrn_measurement_device_type 'XtaLAB Synergy, Dualflex, AtlasS2'
_diffrn_measurement_method '\w scans'
_diffrn_radiation_monochromator mirror
_diffrn_radiation_type CuK\a
_diffrn_radiation_wavelength 1.54184
_diffrn_reflns_av_R_equivalents 0.0431
_diffrn_reflns_av_unetI/netI 0.0252
_diffrn_reflns_Laue_measured_fraction_full 1.000
_diffrn_reflns_Laue_measured_fraction_max 1.000
_diffrn_reflns_limit_h_max 9
_diffrn_reflns_limit_h_min -9
_diffrn_reflns_limit_k_max 12
_diffrn_reflns_limit_k_min -13
_diffrn_reflns_limit_l_max 17
_diffrn_reflns_limit_l_min -17
_diffrn_reflns_number 31273
_diffrn_reflns_point_group_measured_fraction_full 1.000
_diffrn_reflns_point_group_measured_fraction_max 1.000
_diffrn_reflns_theta_full 67.070
_diffrn_reflns_theta_max 67.070
_diffrn_reflns_theta_min 3.151
_diffrn_source 'micro-focus sealed X-ray tube'
_exptl_absorpt_coefficient_mu 12.252
_exptl_absorpt_correction_T_max 1.000
_exptl_absorpt_correction_T_min 0.904
_exptl_absorpt_correction_type gaussian
_exptl_absorpt_process_details 'CrysAlisPro [1]'
_exptl_crystal_colour colourless
_exptl_crystal_density_diffrn 1.674
_exptl_crystal_description prism
_exptl_crystal_F_000 668
_exptl_crystal_size_max 0.084
_exptl_crystal_size_mid 0.069
_exptl_crystal_size_min 0.025
_refine_diff_density_max 0.793
_refine_diff_density_min -0.808
_refine_diff_density_rms 0.087
_refine_ls_extinction_coef .
_refine_ls_extinction_method none
_refine_ls_goodness_of_fit_ref 1.033
_refine_ls_hydrogen_treatment constr
_refine_ls_matrix_type full
_refine_ls_number_parameters 318
_refine_ls_number_reflns 4736
_refine_ls_number_restraints 0
_refine_ls_restrained_S_all 1.033
_refine_ls_R_factor_all 0.0269
_refine_ls_R_factor_gt 0.0258
_refine_ls_shift/su_max 0.002
_refine_ls_shift/su_mean 0.000
_refine_ls_structure_factor_coef Fsqd
_refine_ls_weighting_details 'w=1/[\s^2^(Fo^2^)+(0.0426P)^2^+1.1680P] where P=(Fo^2^+2Fc^2^)/3'
_refine_ls_weighting_scheme calc
_refine_ls_wR_factor_gt 0.0675
_refine_ls_wR_factor_ref 0.0684
_reflns_Friedel_coverage 0.000
_reflns_Friedel_fraction_full .
_reflns_Friedel_fraction_max .
_reflns_number_gt 4566
_reflns_number_total 4736
_reflns_threshold_expression 'I > 2\s(I)'
_cod_data_source_file suppl_ncrs-2020-0302_suppl.cif
_cod_data_source_block shelx
_cod_database_code 8105457
_shelx_shelxl_version_number 2018/3
_shelx_space_group_comment
;
The symmetry employed for this shelxl refinement is uniquely defined
by the following loop, which should always be used as a source of
symmetry information in preference to the above space-group names.
They are only intended as comments.
;
_shelx_estimated_absorpt_t_min 0.426
_shelx_estimated_absorpt_t_max 0.749

loop_
_space_group_symop_operation_xyz
'x, y, z'
'-x, -y, -z'

loop_
_atom_site_label
_atom_site_type_symbol
_atom_site_fract_x
_atom_site_fract_y
_atom_site_fract_z
_atom_site_U_iso_or_equiv
_atom_site_adp_type
_atom_site_occupancy
_atom_site_site_symmetry_order
_atom_site_calc_flag
_atom_site_refinement_flags_posn
_atom_site_refinement_flags_adp
_atom_site_refinement_flags_occupancy
_atom_site_disorder_assembly
_atom_site_disorder_group
Sn Sn 0.36930(2) 0.30312(2) 0.66369(2) 0.01552(7) Uani 1 1 d . . . . .
Cl1 Cl 0.58737(7) 0.31493(5) 0.56764(5) 0.02063(14) Uani 1 1 d . . . . .
Cl2 Cl 0.09880(7) 0.26656(5) 0.71406(5) 0.02011(13) Uani 1 1 d . . . . .
Cl3 Cl 0.52383(10) 0.86349(6) 0.81157(5) 0.03120(16) Uani 1 1 d . . . . .
Cl4 Cl 0.82578(10) 0.06247(7) 1.03909(6) 0.03801(18) Uani 1 1 d . . . . .
N1 N 0.2863(3) 0.12878(18) 0.57746(16) 0.0184(4) Uani 1 1 d . . . . .
N2 N 0.2061(3) 0.33982(18) 0.51583(16) 0.0169(4) Uani 1 1 d . . . . .
C1 C 0.3322(3) 0.0264(2) 0.6092(2) 0.0218(6) Uani 1 1 d . . . . .
H1 H 0.394660 0.022332 0.672256 0.026 Uiso 1 1 calc R U . . .
C2 C 0.2909(4) -0.0759(2) 0.5519(2) 0.0254(6) Uani 1 1 d . . . . .
H2 H 0.326125 -0.147958 0.576092 0.030 Uiso 1 1 calc R U . . .
C3 C 0.2003(3) -0.0718(2) 0.4617(2) 0.0246(6) Uani 1 1 d . . . . .
H3 H 0.171920 -0.140975 0.422707 0.029 Uiso 1 1 calc R U . . .
C4 C 0.1486(3) 0.0354(2) 0.4262(2) 0.0215(5) Uani 1 1 d . . . . .
C5 C 0.0530(3) 0.0485(2) 0.3320(2) 0.0252(6) Uani 1 1 d . . . . .
H5 H 0.020092 -0.018062 0.290398 0.030 Uiso 1 1 calc R U . . .
C6 C 0.0090(3) 0.1548(3) 0.3016(2) 0.0250(6) Uani 1 1 d . . . . .
H6 H -0.055669 0.161384 0.239344 0.030 Uiso 1 1 calc R U . . .
C7 C 0.0590(3) 0.2574(2) 0.3624(2) 0.0200(5) Uani 1 1 d . . . . .
C8 C 0.0235(3) 0.3704(2) 0.3326(2) 0.0225(6) Uani 1 1 d . . . . .
H8 H -0.040011 0.381467 0.270766 0.027 Uiso 1 1 calc R U . . .
C9 C 0.0818(3) 0.4642(2) 0.3940(2) 0.0216(5) Uani 1 1 d . . . . .
H9 H 0.060517 0.541032 0.374709 0.026 Uiso 1 1 calc R U . . .
C10 C 0.1728(3) 0.4459(2) 0.4855(2) 0.0187(5) Uani 1 1 d . . . . .
H10 H 0.212197 0.511567 0.527386 0.022 Uiso 1 1 calc R U . . .
C11 C 0.1514(3) 0.2466(2) 0.45509(19) 0.0175(5) Uani 1 1 d . . . . .
C12 C 0.1961(3) 0.1346(2) 0.48790(19) 0.0179(5) Uani 1 1 d . . . . .
C13 C 0.4036(3) 0.4873(2) 0.70437(19) 0.0164(5) Uani 1 1 d . . . . .
C14 C 0.4987(3) 0.5674(2) 0.6606(2) 0.0208(5) Uani 1 1 d . . . . .
H14 H 0.540881 0.542577 0.607824 0.025 Uiso 1 1 calc R U . . .
C15 C 0.5335(3) 0.6834(2) 0.6927(2) 0.0224(6) Uani 1 1 d . . . . .
H15 H 0.597244 0.737702 0.661466 0.027 Uiso 1 1 calc R U . . .
C16 C 0.4742(3) 0.7188(2) 0.7704(2) 0.0216(6) Uani 1 1 d . . . . .
C17 C 0.3787(3) 0.6415(2) 0.8166(2) 0.0215(5) Uani 1 1 d . . . . .
H17 H 0.338752 0.666654 0.870063 0.026 Uiso 1 1 calc R U . . .
C18 C 0.3433(3) 0.5264(2) 0.7824(2) 0.0202(5) Uani 1 1 d . . . . .
H18 H 0.276664 0.472931 0.812566 0.024 Uiso 1 1 calc R U . . .
C19 C 0.5097(3) 0.2137(2) 0.78222(19) 0.0181(5) Uani 1 1 d . . . . .
C20 C 0.6772(4) 0.1961(3) 0.7825(2) 0.0262(6) Uani 1 1 d . . . . .
H20 H 0.723278 0.216779 0.728690 0.031 Uiso 1 1 calc R U . . .
C21 C 0.7740(4) 0.1488(3) 0.8614(2) 0.0284(6) Uani 1 1 d . . . . .
H21 H 0.885270 0.135597 0.861585 0.034 Uiso 1 1 calc R U . . .
C22 C 0.7046(4) 0.1213(2) 0.9395(2) 0.0260(6) Uani 1 1 d . . . . .
C23 C 0.5435(4) 0.1386(3) 0.9405(2) 0.0298(6) Uani 1 1 d . . . . .
H23 H 0.497990 0.119328 0.994788 0.036 Uiso 1 1 calc R U . . .
C24 C 0.4474(4) 0.1850(3) 0.8602(2) 0.0270(6) Uani 1 1 d . . . . .
H24 H 0.335709 0.196495 0.860426 0.032 Uiso 1 1 calc R U . . .
S1 S 0.87717(10) 0.62990(7) 0.88798(6) 0.03572(18) Uani 1 1 d . . . . .
O1 O 1.0591(3) 0.6200(2) 0.90976(19) 0.0444(6) Uani 1 1 d . . . . .
C25 C 0.7802(5) 0.4842(3) 0.8759(3) 0.0483(9) Uani 1 1 d . . . . .
H25A H 0.808993 0.444670 0.821750 0.072 Uiso 1 1 calc R U . . .
H25B H 0.659833 0.485292 0.865036 0.072 Uiso 1 1 calc R U . . .
H25C H 0.818189 0.442254 0.934347 0.072 Uiso 1 1 calc R U . . .
C26 C 0.8222(5) 0.6689(4) 0.9972(3) 0.0538(10) Uani 1 1 d . . . . .
H26A H 0.865773 0.615351 1.046895 0.081 Uiso 1 1 calc R U . . .
H26B H 0.701339 0.663516 0.988386 0.081 Uiso 1 1 calc R U . . .
H26C H 0.869202 0.749140 1.016443 0.081 Uiso 1 1 calc R U . . .

loop_
_atom_site_aniso_label
_atom_site_aniso_U_11
_atom_site_aniso_U_22
_atom_site_aniso_U_33
_atom_site_aniso_U_23
_atom_site_aniso_U_13
_atom_site_aniso_U_12
Sn 0.01706(10) 0.01384(10) 0.01550(10) -0.00033(6) 0.00261(7) 0.00235(6)
Cl1 0.0213(3) 0.0199(3) 0.0228(3) 0.0004(2) 0.0080(2) 0.0048(2)
Cl2 0.0182(3) 0.0192(3) 0.0232(3) -0.0003(2) 0.0055(2) 0.0008(2)
Cl3 0.0491(4) 0.0172(3) 0.0256(4) -0.0036(3) 0.0051(3) 0.0010(3)
Cl4 0.0390(4) 0.0464(4) 0.0270(4) 0.0068(3) -0.0024(3) 0.0150(3)
N1 0.0197(11) 0.0164(10) 0.0190(12) -0.0007(8) 0.0033(9) 0.0029(8)
N2 0.0171(10) 0.0169(10) 0.0172(11) -0.0007(8) 0.0045(8) 0.0019(8)
C1 0.0260(14) 0.0176(12) 0.0215(14) 0.0002(10) 0.0036(11) 0.0042(10)
C2 0.0281(14) 0.0167(12) 0.0308(16) 0.0004(11) 0.0035(12) 0.0049(11)
C3 0.0267(14) 0.0193(13) 0.0275(15) -0.0074(11) 0.0051(12) 0.0022(11)
C4 0.0218(13) 0.0202(12) 0.0230(14) -0.0048(11) 0.0064(11) 0.0010(10)
C5 0.0263(14) 0.0257(14) 0.0215(15) -0.0090(11) 0.0020(11) -0.0003(11)
C6 0.0246(14) 0.0302(14) 0.0180(14) -0.0023(11) -0.0005(11) 0.0026(11)
C7 0.0168(12) 0.0242(13) 0.0190(14) 0.0006(11) 0.0040(10) 0.0024(10)
C8 0.0188(12) 0.0280(14) 0.0201(14) 0.0040(11) 0.0015(10) 0.0049(11)
C9 0.0194(13) 0.0225(13) 0.0246(14) 0.0051(11) 0.0061(11) 0.0062(10)
C10 0.0186(12) 0.0173(12) 0.0206(14) 0.0006(10) 0.0050(10) 0.0020(10)
C11 0.0150(12) 0.0198(12) 0.0171(13) -0.0001(10) 0.0025(10) 0.0010(9)
C12 0.0171(12) 0.0183(12) 0.0189(13) -0.0015(10) 0.0055(10) 0.0012(10)
C13 0.0153(12) 0.0157(11) 0.0170(13) -0.0019(10) -0.0005(10) 0.0039(9)
C14 0.0218(13) 0.0204(12) 0.0206(14) -0.0001(10) 0.0041(10) 0.0053(10)
C15 0.0231(13) 0.0201(13) 0.0241(15) 0.0038(11) 0.0043(11) 0.0032(10)
C16 0.0249(13) 0.0161(12) 0.0212(14) -0.0013(10) -0.0018(11) 0.0035(10)
C17 0.0216(13) 0.0249(13) 0.0184(14) -0.0024(11) 0.0039(10) 0.0041(10)
C18 0.0196(12) 0.0213(13) 0.0196(13) 0.0000(10) 0.0039(10) 0.0020(10)
C19 0.0234(13) 0.0089(11) 0.0181(13) -0.0026(9) -0.0057(10) 0.0036(9)
C20 0.0230(14) 0.0291(14) 0.0270(16) 0.0034(12) 0.0049(11) 0.0060(11)
C21 0.0236(14) 0.0329(15) 0.0286(16) 0.0000(12) 0.0033(12) 0.0063(12)
C22 0.0315(15) 0.0233(13) 0.0205(15) 0.0001(11) -0.0028(12) 0.0067(11)
C23 0.0356(16) 0.0359(16) 0.0206(15) 0.0060(12) 0.0097(12) 0.0086(13)
C24 0.0232(14) 0.0285(14) 0.0304(16) 0.0014(12) 0.0055(12) 0.0081(11)
S1 0.0363(4) 0.0442(4) 0.0267(4) 0.0025(3) 0.0047(3) 0.0077(3)
O1 0.0348(12) 0.0609(16) 0.0392(14) 0.0021(12) 0.0125(11) 0.0025(11)
C25 0.0377(19) 0.046(2) 0.053(2) 0.0036(17) -0.0071(17) 0.0025(16)
C26 0.0368(19) 0.086(3) 0.039(2) -0.012(2) 0.0101(16) 0.0048(19)

loop_
_atom_type_symbol
_atom_type_description
_atom_type_scat_dispersion_real
_atom_type_scat_dispersion_imag
_atom_type_scat_source
C C 0.0181 0.0091 'International Tables Vol C Tables 4.2.6.8 and 6.1.1.4'
H H 0.0000 0.0000 'International Tables Vol C Tables 4.2.6.8 and 6.1.1.4'
Cl Cl 0.3639 0.7018 'International Tables Vol C Tables 4.2.6.8 and 6.1.1.4'
N N 0.0311 0.0180 'International Tables Vol C Tables 4.2.6.8 and 6.1.1.4'
O O 0.0492 0.0322 'International Tables Vol C Tables 4.2.6.8 and 6.1.1.4'
S S 0.3331 0.5567 'International Tables Vol C Tables 4.2.6.8 and 6.1.1.4'
Sn Sn 0.0259 5.4591 'International Tables Vol C Tables 4.2.6.8 and 6.1.1.4'

loop_
_geom_angle_atom_site_label_1
_geom_angle_atom_site_label_2
_geom_angle_atom_site_label_3
_geom_angle
_geom_angle_site_symmetry_1
_geom_angle_site_symmetry_3
C13 Sn C19 106.31(9) . .
C13 Sn N1 162.17(9) . .
C19 Sn N1 91.51(8) . .
C13 Sn N2 91.61(8) . .
C19 Sn N2 162.03(8) . .
N1 Sn N2 70.56(8) . .
C13 Sn Cl1 95.43(7) . .
C19 Sn Cl1 95.39(8) . .
N1 Sn Cl1 81.94(6) . .
N2 Sn Cl1 81.33(5) . .
C13 Sn Cl2 94.23(7) . .
C19 Sn Cl2 95.55(8) . .
N1 Sn Cl2 84.49(6) . .
N2 Sn Cl2 84.17(5) . .
Cl1 Sn Cl2 162.76(2) . .
C1 N1 C12 119.3(2) . .
C1 N1 Sn 123.29(18) . .
C12 N1 Sn 117.29(16) . .
C10 N2 C11 118.5(2) . .
C10 N2 Sn 124.52(17) . .
C11 N2 Sn 116.85(17) . .
N1 C1 C2 121.7(3) . .
N1 C1 H1 119.1 . .
C2 C1 H1 119.1 . .
C3 C2 C1 119.9(3) . .
C3 C2 H2 120.0 . .
C1 C2 H2 120.0 . .
C2 C3 C4 119.7(2) . .
C2 C3 H3 120.1 . .
C4 C3 H3 120.1 . .
C12 C4 C3 117.0(3) . .
C12 C4 C5 119.2(2) . .
C3 C4 C5 123.8(2) . .
C6 C5 C4 120.9(2) . .
C6 C5 H5 119.5 . .
C4 C5 H5 119.5 . .
C5 C6 C7 120.8(3) . .
C5 C6 H6 119.6 . .
C7 C6 H6 119.6 . .
C11 C7 C8 117.8(2) . .
C11 C7 C6 119.2(2) . .
C8 C7 C6 123.0(3) . .
C9 C8 C7 119.1(3) . .
C9 C8 H8 120.4 . .
C7 C8 H8 120.4 . .
C8 C9 C10 119.6(2) . .
C8 C9 H9 120.2 . .
C10 C9 H9 120.2 . .
N2 C10 C9 122.4(2) . .
N2 C10 H10 118.8 . .
C9 C10 H10 118.8 . .
N2 C11 C7 122.6(2) . .
N2 C11 C12 117.2(2) . .
C7 C11 C12 120.2(2) . .
N1 C12 C4 122.4(2) . .
N1 C12 C11 118.0(2) . .
C4 C12 C11 119.6(2) . .
C14 C13 C18 118.1(2) . .
C14 C13 Sn 121.28(19) . .
C18 C13 Sn 120.30(18) . .
C13 C14 C15 121.2(3) . .
C13 C14 H14 119.4 . .
C15 C14 H14 119.4 . .
C16 C15 C14 119.2(3) . .
C16 C15 H15 120.4 . .
C14 C15 H15 120.4 . .
C15 C16 C17 121.5(2) . .
C15 C16 Cl3 118.5(2) . .
C17 C16 Cl3 119.9(2) . .
C18 C17 C16 118.3(3) . .
C18 C17 H17 120.8 . .
C16 C17 H17 120.8 . .
C17 C18 C13 121.6(2) . .
C17 C18 H18 119.2 . .
C13 C18 H18 119.2 . .
C24 C19 C20 118.8(3) . .
C24 C19 Sn 121.5(2) . .
C20 C19 Sn 119.4(2) . .
C21 C20 C19 120.4(3) . .
C21 C20 H20 119.8 . .
C19 C20 H20 119.8 . .
C22 C21 C20 118.6(3) . .
C22 C21 H21 120.7 . .
C20 C21 H21 120.7 . .
C23 C22 C21 121.7(3) . .
C23 C22 Cl4 119.5(2) . .
C21 C22 Cl4 118.8(2) . .
C22 C23 C24 119.0(3) . .
C22 C23 H23 120.5 . .
C24 C23 H23 120.5 . .
C19 C24 C23 121.6(3) . .
C19 C24 H24 119.2 . .
C23 C24 H24 119.2 . .
O1 S1 C25 105.85(17) . .
O1 S1 C26 106.97(17) . .
C25 S1 C26 97.9(2) . .
S1 C25 H25A 109.5 . .
S1 C25 H25B 109.5 . .
H25A C25 H25B 109.5 . .
S1 C25 H25C 109.5 . .
H25A C25 H25C 109.5 . .
H25B C25 H25C 109.5 . .
S1 C26 H26A 109.5 . .
S1 C26 H26B 109.5 . .
H26A C26 H26B 109.5 . .
S1 C26 H26C 109.5 . .
H26A C26 H26C 109.5 . .
H26B C26 H26C 109.5 . .

loop_
_geom_bond_atom_site_label_1
_geom_bond_atom_site_label_2
_geom_bond_distance
_geom_bond_site_symmetry_2
Sn C13 2.168(2) .
Sn C19 2.180(3) .
Sn N1 2.316(2) .
Sn N2 2.335(2) .
Sn Cl1 2.4812(6) .
Sn Cl2 2.4918(6) .
Cl3 C16 1.743(3) .
Cl4 C22 1.751(3) .
N1 C1 1.328(4) .
N1 C12 1.353(4) .
N2 C10 1.334(3) .
N2 C11 1.358(3) .
C1 C2 1.403(4) .
C1 H1 0.9500 .
C2 C3 1.360(4) .
C2 H2 0.9500 .
C3 C4 1.410(4) .
C3 H3 0.9500 .
C4 C12 1.412(4) .
C4 C5 1.436(4) .
C5 C6 1.360(4) .
C5 H5 0.9500 .
C6 C7 1.437(4) .
C6 H6 0.9500 .
C7 C11 1.404(4) .
C7 C8 1.411(4) .
C8 C9 1.372(4) .
C8 H8 0.9500 .
C9 C10 1.400(4) .
C9 H9 0.9500 .
C10 H10 0.9500 .
C11 C12 1.430(4) .
C13 C14 1.388(4) .
C13 C18 1.404(4) .
C14 C15 1.391(4) .
C14 H14 0.9500 .
C15 C16 1.381(4) .
C15 H15 0.9500 .
C16 C17 1.390(4) .
C17 C18 1.390(4) .
C17 H17 0.9500 .
C18 H18 0.9500 .
C19 C24 1.353(4) .
C19 C20 1.423(4) .
C20 C21 1.395(4) .
C20 H20 0.9500 .
C21 C22 1.383(4) .
C21 H21 0.9500 .
C22 C23 1.373(4) .
C23 C24 1.401(4) .
C23 H23 0.9500 .
C24 H24 0.9500 .
S1 O1 1.494(3) .
S1 C25 1.775(4) .
S1 C26 1.785(4) .
C25 H25A 0.9800 .
C25 H25B 0.9800 .
C25 H25C 0.9800 .
C26 H26A 0.9800 .
C26 H26B 0.9800 .
C26 H26C 0.9800 .

loop_
_geom_torsion_atom_site_label_1
_geom_torsion_atom_site_label_2
_geom_torsion_atom_site_label_3
_geom_torsion_atom_site_label_4
_geom_torsion
_geom_torsion_site_symmetry_1
_geom_torsion_site_symmetry_2
_geom_torsion_site_symmetry_3
_geom_torsion_site_symmetry_4
C12 N1 C1 C2 0.6(4) . . . .
Sn N1 C1 C2 -174.6(2) . . . .
N1 C1 C2 C3 -0.6(4) . . . .
C1 C2 C3 C4 0.1(4) . . . .
C2 C3 C4 C12 0.3(4) . . . .
C2 C3 C4 C5 179.9(3) . . . .
C12 C4 C5 C6 0.5(4) . . . .
C3 C4 C5 C6 -179.1(3) . . . .
C4 C5 C6 C7 0.9(4) . . . .
C5 C6 C7 C11 -1.4(4) . . . .
C5 C6 C7 C8 176.8(3) . . . .
C11 C7 C8 C9 0.9(4) . . . .
C6 C7 C8 C9 -177.4(3) . . . .
C7 C8 C9 C10 -1.1(4) . . . .
C11 N2 C10 C9 0.9(4) . . . .
Sn N2 C10 C9 176.38(19) . . . .
C8 C9 C10 N2 0.2(4) . . . .
C10 N2 C11 C7 -1.1(4) . . . .
Sn N2 C11 C7 -176.88(19) . . . .
C10 N2 C11 C12 176.9(2) . . . .
Sn N2 C11 C12 1.1(3) . . . .
C8 C7 C11 N2 0.2(4) . . . .
C6 C7 C11 N2 178.5(2) . . . .
C8 C7 C11 C12 -177.8(2) . . . .
C6 C7 C11 C12 0.6(4) . . . .
C1 N1 C12 C4 -0.1(4) . . . .
Sn N1 C12 C4 175.38(19) . . . .
C1 N1 C12 C11 -178.7(2) . . . .
Sn N1 C12 C11 -3.2(3) . . . .
C3 C4 C12 N1 -0.3(4) . . . .
C5 C4 C12 N1 -179.9(3) . . . .
C3 C4 C12 C11 178.3(2) . . . .
C5 C4 C12 C11 -1.3(4) . . . .
N2 C11 C12 N1 1.4(4) . . . .
C7 C11 C12 N1 179.5(2) . . . .
N2 C11 C12 C4 -177.3(2) . . . .
C7 C11 C12 C4 0.8(4) . . . .
C18 C13 C14 C15 -0.2(4) . . . .
Sn C13 C14 C15 -173.9(2) . . . .
C13 C14 C15 C16 1.0(4) . . . .
C14 C15 C16 C17 -0.9(4) . . . .
C14 C15 C16 Cl3 178.2(2) . . . .
C15 C16 C17 C18 -0.1(4) . . . .
Cl3 C16 C17 C18 -179.2(2) . . . .
C16 C17 C18 C13 1.0(4) . . . .
C14 C13 C18 C17 -0.9(4) . . . .
Sn C13 C18 C17 172.9(2) . . . .
C24 C19 C20 C21 0.8(4) . . . .
Sn C19 C20 C21 174.2(2) . . . .
C19 C20 C21 C22 -1.1(4) . . . .
C20 C21 C22 C23 0.6(5) . . . .
C20 C21 C22 Cl4 -179.7(2) . . . .
C21 C22 C23 C24 0.1(5) . . . .
Cl4 C22 C23 C24 -179.6(2) . . . .
C20 C19 C24 C23 0.0(4) . . . .
Sn C19 C24 C23 -173.3(2) . . . .
C22 C23 C24 C19 -0.4(5) . . . .
